data_7718780
loop_
_publ_author_name
'Jangra, Reena'
'Nair, Amritha J.'
'Kuriakose, Albin'
'Acharyya, Jitendra Nath'
'Vijaya Prakash, G.'
'Sankar, Muniappan'

_publ_section_title
;
 Electron deficient <i>&#x3b2;</i>-trisubstituted porphyrins: synthesis,
 structural, spectral, and electrochemical studies and their
 intensity-dependent third-order nonlinear optical properties.
;
_journal_issue 26
_journal_name_full 'Dalton transactions (Cambridge, England : 2003)'
_journal_page_first 10234
_journal_page_last 10245
_journal_paper_doi 10.1039/d5dt00618j
_journal_volume 54
_journal_year 2025
_chemical_formula_moiety 'C46 H25 Cu F6 N5 O2, C H Cl3'
_chemical_formula_sum 'C47 H26 Cl3 Cu F6 N5 O2'
_chemical_formula_weight 976.62
_space_group_crystal_system monoclinic
_space_group_IT_number 14
_space_group_name_Hall '-P 2ybc'
_space_group_name_H-M_alt 'P 1 21/c 1'
_atom_sites_solution_hydrogens geom
_atom_sites_solution_primary dual
_audit_creation_date 2024-05-21
_audit_creation_method
;
Olex2 1.5
(compiled 2023.08.24 svn.re1ec1418 for OlexSys, GUI svn.r6817)
;
_audit_update_record
;
2024-10-07 deposited with the CCDC.	2025-05-21 downloaded from the CCDC.
;
_cell_angle_alpha 90
_cell_angle_beta 103.5390(10)
_cell_angle_gamma 90
_cell_formula_units_Z 4
_cell_length_a 12.2260(3)
_cell_length_b 25.6553(5)
_cell_length_c 12.8763(3)
_cell_measurement_reflns_used 9850
_cell_measurement_temperature 100.00
_cell_measurement_theta_max 24.538
_cell_measurement_theta_min 2.336
_cell_volume 3926.57(15)
_computing_cell_refinement 'SAINT V8.40B (Bruker AXS LLC, 2019)'
_computing_data_collection 'Bruker APEX4 v2022.1-0 (Bruker AXS Inc., 2022)'
_computing_data_reduction 'SAINT V8.40B (Bruker AXS LLC, 2019)'
_computing_molecular_graphics 'Olex2 1.5 (Dolomanov et al., 2009)'
_computing_publication_material 'Olex2 1.5 (Dolomanov et al., 2009)'
_computing_structure_refinement 'XL  (Sheldrick, 2008)'
_computing_structure_solution 'SHELXT 2018/2 (Sheldrick, 2018)'
_diffrn_ambient_temperature 100.00
_diffrn_measured_fraction_theta_full 1.000
_diffrn_measured_fraction_theta_max 1.000
_diffrn_measurement_device_type 'Bruker D8 QUEST Photon III C7'
_diffrn_measurement_method '\f and \w scans'
_diffrn_radiation_type MoK\a
_diffrn_radiation_wavelength 0.71073
_diffrn_reflns_av_R_equivalents 0.0670
_diffrn_reflns_av_unetI/netI 0.0296
_diffrn_reflns_Laue_measured_fraction_full 1.000
_diffrn_reflns_Laue_measured_fraction_max 1.000
_diffrn_reflns_limit_h_max 12
_diffrn_reflns_limit_h_min -14
_diffrn_reflns_limit_k_max 30
_diffrn_reflns_limit_k_min -30
_diffrn_reflns_limit_l_max 15
_diffrn_reflns_limit_l_min -15
_diffrn_reflns_number 120068
_diffrn_reflns_point_group_measured_fraction_full 1.000
_diffrn_reflns_point_group_measured_fraction_max 1.000
_diffrn_reflns_theta_full 25.036
_diffrn_reflns_theta_max 25.036
_diffrn_reflns_theta_min 1.587
_diffrn_source_current 1.4
_diffrn_source_power 0.07
_diffrn_source_voltage 50.0
_exptl_absorpt_coefficient_mu 0.840
_exptl_absorpt_correction_T_max 0.7452
_exptl_absorpt_correction_T_min 0.6783
_exptl_absorpt_correction_type multi-scan
_exptl_absorpt_process_details
;
SADABS-2016/2 (Bruker,2016/2) was used for absorption correction.
wR2(int) was 0.1301 before and 0.0647 after correction.
The Ratio of minimum to maximum transmission is 0.9102.
The \l/2 correction factor is Not present.
;
_exptl_crystal_colour 'metallic dark blue'
_exptl_crystal_colour_lustre metallic
_exptl_crystal_colour_modifier dark
_exptl_crystal_colour_primary violet
_exptl_crystal_density_diffrn 1.652
_exptl_crystal_description block
_exptl_crystal_F_000 1972
_exptl_crystal_size_max 0.213
_exptl_crystal_size_mid 0.195
_refine_diff_density_max 0.891
_refine_diff_density_min -0.566
_refine_diff_density_rms 0.092
_refine_ls_extinction_method none
_refine_ls_goodness_of_fit_ref 1.057
_refine_ls_hydrogen_treatment constr
_refine_ls_matrix_type full
_refine_ls_number_parameters 604
_refine_ls_number_reflns 6951
_refine_ls_number_restraints 19
_refine_ls_restrained_S_all 1.083
_refine_ls_R_factor_all 0.0598
_refine_ls_R_factor_gt 0.0484
_refine_ls_shift/su_max 0.001
_refine_ls_shift/su_mean 0.000
_refine_ls_structure_factor_coef Fsqd
_refine_ls_weighting_details 'w=1/[\s^2^(Fo^2^)+(0.0682P)^2^+8.6641P] where P=(Fo^2^+2Fc^2^)/3'
_refine_ls_weighting_scheme calc
_refine_ls_wR_factor_gt 0.1279
_refine_ls_wR_factor_ref 0.1369
_reflns_Friedel_coverage 0.000
_reflns_number_gt 5857
_reflns_number_total 6951
_reflns_threshold_expression 'I > 2\s(I)'
_cod_data_source_file d5dt00618j2.cif
_cod_data_source_block ms_rj_cuno2_cf3_3_1045_0m
_cod_depositor_comments 'Adding full bibliography for 7718778--7718780.cif.'
_cod_database_code 7718780
_shelx_shelxl_version_number 2019/1
_shelx_space_group_comment
;
The symmetry employed for this shelxl refinement is uniquely defined
by the following loop, which should always be used as a source of
symmetry information in preference to the above space-group names.
They are only intended as comments.
;
_olex2_refinement_description
;
1. Fixed Uiso
 At 1.2 times of:
  All C(H) groups
2. Restrained distances
 F2'-C45 \\sim F2-C45 \\sim F1'-C45 \\sim F1-C45
 with sigma of 0.02
 F2-C45 \\sim F2'-C45
 with sigma of 0.02
 F3-C45 \\sim F3'-C45
 with sigma of 0.02
3. Uiso/Uaniso restraints and constraints
Uanis(F2) \\sim Ueq: with sigma of 0.001 and sigma for terminal atoms of 0.002
Uanis(F1) \\sim Ueq: with sigma of 0.001 and sigma for terminal atoms of 0.002
4. Others
 Fixed Sof: F2(0.7) F3(0.7) F1(0.7) F2'(0.3) F3'(0.3) F1'(0.3)
5.a Ternary CH refined with riding coordinates:
 C47(H47)
5.b Aromatic/amide H refined with riding coordinates:
 C3(H3), C25(H25), C26(H26), C7(H7), C8(H8), C18(H18), C43(H43), C17(H17),
 C38(H38), C40(H40), C24(H24), C29(H29), C44(H44), C28(H28), C37(H37), C36(H36),
  C32(H32), C42(H42), C30(H30), C22(H22), C35(H35), C34(H34), C41(H41),
 C23(H23), C31(H31)
;
_olex2_submission_special_instructions 'No special instructions were received'

loop_
_space_group_symop_operation_xyz
'x, y, z'
'-x, y+1/2, -z+1/2'
'-x, -y, -z'
'x, -y-1/2, z-1/2'

loop_
_atom_site_label
_atom_site_type_symbol
_atom_site_fract_x
_atom_site_fract_y
_atom_site_fract_z
_atom_site_U_iso_or_equiv
_atom_site_adp_type
_atom_site_occupancy
_atom_site_site_symmetry_order
_atom_site_calc_flag
_atom_site_refinement_flags_posn
_atom_site_refinement_flags_adp
_atom_site_refinement_flags_occupancy
_atom_site_disorder_assembly
_atom_site_disorder_group
Cu01 Cu 0.51113(3) 0.36916(2) 0.53404(3) 0.01753(13) Uani 1 1 d . . . . .
Cl2 Cl 0.84107(9) 0.49969(4) 0.96323(8) 0.0380(2) Uani 1 1 d . . . . .
Cl3 Cl 0.68057(9) 0.48345(5) 1.09309(9) 0.0477(3) Uani 1 1 d . . . . .
Cl1 Cl 0.85786(11) 0.40948(5) 1.10240(10) 0.0532(3) Uani 1 1 d . . . . .
F6 F 0.48274(17) 0.23538(9) 0.19011(16) 0.0341(5) Uani 1 1 d . . . . .
F5 F 0.3143(2) 0.20573(9) 0.15955(19) 0.0400(6) Uani 1 1 d . . . . .
F4 F 0.3482(2) 0.27803(9) 0.09331(16) 0.0375(6) Uani 1 1 d . . . . .
N3 N 0.4059(2) 0.32203(11) 0.4359(2) 0.0189(6) Uani 1 1 d . . . . .
N4 N 0.6346(2) 0.31822(11) 0.5401(2) 0.0192(6) Uani 1 1 d . . . . .
O2 O 0.9331(2) 0.51459(11) 0.7538(2) 0.0393(7) Uani 1 1 d . . . . .
O1 O 0.9553(2) 0.46119(12) 0.6292(3) 0.0420(7) Uani 1 1 d . . . . .
N1 N 0.6192(2) 0.42002(11) 0.6149(2) 0.0198(6) Uani 1 1 d . . . . .
N2 N 0.3846(2) 0.41635(11) 0.5400(2) 0.0197(6) Uani 1 1 d . . . . .
N5 N 0.8986(3) 0.48090(12) 0.6859(3) 0.0292(7) Uani 1 1 d . . . . .
C14 C 0.4408(3) 0.28347(13) 0.3772(3) 0.0192(7) Uani 1 1 d . . . . .
C3 C 0.6987(3) 0.49983(14) 0.6679(3) 0.0219(7) Uani 1 1 d . . . . .
H3 H 0.706494 0.535955 0.684148 0.026 Uiso 1 1 calc R U . . .
C16 C 0.6195(3) 0.26712(13) 0.5071(3) 0.0195(7) Uani 1 1 d . . . . .
C11 C 0.2973(3) 0.33464(13) 0.3856(3) 0.0206(7) Uani 1 1 d . . . . .
C15 C 0.5323(3) 0.25039(13) 0.4232(3) 0.0187(7) Uani 1 1 d . . . . .
C46 C 0.3753(3) 0.24893(14) 0.1808(3) 0.0235(8) Uani 1 1 d . . . . .
C25 C 1.0266(3) 0.37817(15) 0.9012(3) 0.0295(8) Uani 1 1 d . . . . .
H25 H 1.036887 0.390606 0.972310 0.035 Uiso 1 1 calc R U . . .
C4 C 0.5958(3) 0.47107(13) 0.6363(3) 0.0192(7) Uani 1 1 d . . . . .
C12 C 0.2686(3) 0.30877(14) 0.2840(3) 0.0220(7) Uani 1 1 d . . . . .
C13 C 0.3582(3) 0.27773(13) 0.2781(3) 0.0206(7) Uani 1 1 d . . . . .
C26 C 0.9221(3) 0.38116(14) 0.8309(3) 0.0260(8) Uani 1 1 d . . . . .
H26 H 0.860726 0.395740 0.854507 0.031 Uiso 1 1 calc R U . . .
C6 C 0.3907(3) 0.46019(13) 0.6021(3) 0.0210(7) Uani 1 1 d . . . . .
C7 C 0.2820(3) 0.47070(14) 0.6229(3) 0.0231(7) Uani 1 1 d . . . . .
H7 H 0.264004 0.498517 0.664669 0.028 Uiso 1 1 calc R U . . .
C2 C 0.7818(3) 0.46554(14) 0.6699(3) 0.0244(8) Uani 1 1 d . . . . .
C1 C 0.7346(3) 0.41450(14) 0.6412(3) 0.0209(7) Uani 1 1 d . . . . .
C19 C 0.7368(3) 0.32011(14) 0.6121(3) 0.0208(7) Uani 1 1 d . . . . .
C8 C 0.2106(3) 0.43380(14) 0.5722(3) 0.0239(8) Uani 1 1 d . . . . .
H8 H 0.133598 0.430100 0.573311 0.029 Uiso 1 1 calc R U . . .
C18 C 0.7826(3) 0.26836(14) 0.6308(3) 0.0236(8) Uani 1 1 d . . . . .
H18 H 0.851269 0.258972 0.678947 0.028 Uiso 1 1 calc R U . . .
C5 C 0.4889(3) 0.48956(13) 0.6399(3) 0.0204(7) Uani 1 1 d . . . . .
C43 C 0.6029(3) 0.11224(15) 0.3565(3) 0.0300(8) Uani 1 1 d . . . . .
H43 H 0.665581 0.092399 0.347281 0.036 Uiso 1 1 calc R U . . .
C9 C 0.2731(3) 0.40113(13) 0.5162(3) 0.0202(7) Uani 1 1 d . . . . .
C17 C 0.7102(3) 0.23572(14) 0.5676(3) 0.0226(7) Uani 1 1 d . . . . .
H17 H 0.717371 0.198948 0.563550 0.027 Uiso 1 1 calc R U . . .
C39 C 0.5245(3) 0.19450(14) 0.3928(3) 0.0219(7) Uani 1 1 d . . . . .
C27 C 0.4813(3) 0.53947(13) 0.6969(3) 0.0226(7) Uani 1 1 d . . . . .
C38 C 0.0858(3) 0.29422(14) 0.4318(3) 0.0240(8) Uani 1 1 d . . . . .
H38 H 0.146326 0.270046 0.446602 0.029 Uiso 1 1 calc R U . . .
C10 C 0.2277(3) 0.36357(13) 0.4393(3) 0.0209(7) Uani 1 1 d . . . . .
C33 C 0.1083(3) 0.34722(14) 0.4240(3) 0.0212(7) Uani 1 1 d . . . . .
C40 C 0.4217(3) 0.16922(14) 0.3873(3) 0.0246(8) Uani 1 1 d . . . . .
H40 H 0.359152 0.188474 0.398525 0.029 Uiso 1 1 calc R U . . .
C24 C 1.1159(3) 0.35686(15) 0.8667(3) 0.0315(9) Uani 1 1 d . . . . .
H24 H 1.188017 0.354603 0.914199 0.038 Uiso 1 1 calc R U . . .
C29 C 0.5451(3) 0.59360(15) 0.8546(3) 0.0326(9) Uani 1 1 d . . . . .
H29 H 0.594442 0.598922 0.922664 0.039 Uiso 1 1 calc R U . . .
C44 C 0.6140(3) 0.16568(14) 0.3747(3) 0.0265(8) Uani 1 1 d . . . . .
H44 H 0.683292 0.182451 0.374788 0.032 Uiso 1 1 calc R U . . .
C28 C 0.5531(3) 0.54839(14) 0.7979(3) 0.0266(8) Uani 1 1 d . . . . .
H28 H 0.607971 0.522976 0.827786 0.032 Uiso 1 1 calc R U . . .
C37 C -0.0237(3) 0.27638(14) 0.4182(3) 0.0284(8) Uani 1 1 d . . . . .
H37 H -0.037672 0.240134 0.423032 0.034 Uiso 1 1 calc R U . . .
C36 C -0.1124(3) 0.31093(15) 0.3976(3) 0.0292(8) Uani 1 1 d . . . . .
H36 H -0.187363 0.298682 0.388716 0.035 Uiso 1 1 calc R U . . .
C21 C 0.9050(3) 0.36328(13) 0.7263(3) 0.0234(8) Uani 1 1 d . . . . .
C32 C 0.4030(3) 0.57734(14) 0.6561(3) 0.0256(8) Uani 1 1 d . . . . .
H32 H 0.352543 0.572205 0.588630 0.031 Uiso 1 1 calc R U . . .
C45 C 0.1699(3) 0.32108(15) 0.1937(3) 0.0316(9) Uani 1 1 d D . . . .
C42 C 0.5018(3) 0.08822(15) 0.3519(3) 0.0301(9) Uani 1 1 d . . . . .
H42 H 0.494790 0.051765 0.339134 0.036 Uiso 1 1 calc R U . . .
C30 C 0.4657(3) 0.63096(15) 0.8125(3) 0.0339(9) Uani 1 1 d . . . . .
H30 H 0.458764 0.661560 0.851980 0.041 Uiso 1 1 calc R U . . .
C22 C 0.9953(3) 0.34193(15) 0.6928(3) 0.0280(8) Uani 1 1 d . . . . .
H22 H 0.985579 0.329343 0.621883 0.034 Uiso 1 1 calc R U . . .
C35 C -0.0912(3) 0.36416(15) 0.3901(3) 0.0304(9) Uani 1 1 d . . . . .
H35 H -0.152062 0.388159 0.375985 0.036 Uiso 1 1 calc R U . . .
C34 C 0.0180(3) 0.38216(15) 0.4029(3) 0.0276(8) Uani 1 1 d . . . . .
H34 H 0.031589 0.418402 0.397412 0.033 Uiso 1 1 calc R U . . .
C20 C 0.7900(3) 0.36638(14) 0.6548(3) 0.0220(7) Uani 1 1 d . . . . .
C41 C 0.4107(3) 0.11609(15) 0.3654(3) 0.0303(8) Uani 1 1 d . . . . .
H41 H 0.340336 0.099282 0.359921 0.036 Uiso 1 1 calc R U . . .
C23 C 1.1004(3) 0.33909(16) 0.7643(3) 0.0328(9) Uani 1 1 d . . . . .
H23 H 1.162215 0.324550 0.741254 0.039 Uiso 1 1 calc R U . . .
C31 C 0.3972(3) 0.62343(14) 0.7134(3) 0.0315(9) Uani 1 1 d . . . . .
H31 H 0.344916 0.649749 0.682776 0.038 Uiso 1 1 calc R U . . .
C47 C 0.8219(4) 0.47612(18) 1.0864(3) 0.0418(10) Uani 1 1 d . . . . .
H47 H 0.870945 0.496410 1.145708 0.050 Uiso 1 1 calc R U . . .
F2 F 0.1323(3) 0.28134(14) 0.1349(3) 0.0383(8) Uani 0.7 1 d D U P A 2
F3 F 0.2081(3) 0.35569(15) 0.1239(3) 0.0418(8) Uani 0.7 1 d D . P A 2
F1 F 0.0876(3) 0.34699(18) 0.2164(3) 0.0410(10) Uani 0.7 1 d D U P A 2
F2' F 0.0776(6) 0.2881(3) 0.2063(6) 0.042(2) Uani 0.3 1 d D . P A 1
F3' F 0.1747(7) 0.3083(4) 0.0986(6) 0.041(2) Uani 0.3 1 d D . P A 1
F1' F 0.1280(7) 0.3677(3) 0.2018(6) 0.0263(18) Uani 0.3 1 d D . P A 1

loop_
_atom_site_aniso_label
_atom_site_aniso_U_11
_atom_site_aniso_U_22
_atom_site_aniso_U_33
_atom_site_aniso_U_23
_atom_site_aniso_U_13
_atom_site_aniso_U_12
Cu01 0.0107(2) 0.0225(2) 0.0179(2) -0.00313(16) 0.00037(16) 0.00087(16)
Cl2 0.0324(5) 0.0419(6) 0.0384(5) -0.0037(4) 0.0058(4) -0.0048(4)
Cl3 0.0357(6) 0.0635(7) 0.0457(6) -0.0086(5) 0.0130(5) 0.0058(5)
Cl1 0.0511(7) 0.0521(7) 0.0511(7) 0.0064(5) 0.0014(5) 0.0135(6)
F6 0.0234(11) 0.0547(14) 0.0247(11) -0.0081(10) 0.0068(9) 0.0070(10)
F5 0.0449(14) 0.0390(13) 0.0419(13) -0.0198(11) 0.0219(11) -0.0176(11)
F4 0.0504(15) 0.0398(13) 0.0195(11) -0.0028(9) 0.0025(10) 0.0078(11)
N3 0.0121(14) 0.0243(15) 0.0189(14) -0.0015(11) 0.0009(11) 0.0001(11)
N4 0.0131(14) 0.0232(15) 0.0202(14) -0.0025(11) 0.0018(11) -0.0010(11)
O2 0.0300(16) 0.0387(16) 0.0457(17) -0.0027(14) 0.0017(13) -0.0108(13)
O1 0.0273(15) 0.0475(18) 0.0569(19) 0.0008(15) 0.0213(14) 0.0026(13)
N1 0.0120(14) 0.0250(15) 0.0211(14) -0.0026(12) 0.0014(11) 0.0012(12)
N2 0.0134(14) 0.0251(15) 0.0194(14) -0.0013(12) 0.0012(11) 0.0005(12)
N5 0.0212(16) 0.0297(17) 0.0349(18) 0.0045(14) 0.0029(14) -0.0014(14)
C14 0.0155(17) 0.0222(17) 0.0198(16) -0.0015(13) 0.0040(13) -0.0040(14)
C3 0.0201(18) 0.0257(18) 0.0187(16) -0.0013(14) 0.0022(14) -0.0025(15)
C16 0.0147(17) 0.0252(17) 0.0197(16) -0.0018(14) 0.0060(13) -0.0009(14)
C11 0.0141(17) 0.0270(18) 0.0197(17) -0.0007(14) 0.0017(13) -0.0013(14)
C15 0.0133(16) 0.0237(17) 0.0192(16) -0.0032(13) 0.0042(13) 0.0001(13)
C46 0.0188(18) 0.0253(18) 0.0260(18) -0.0047(15) 0.0045(14) -0.0041(15)
C25 0.0215(19) 0.037(2) 0.0267(19) -0.0051(16) -0.0013(15) 0.0024(16)
C4 0.0157(17) 0.0217(17) 0.0188(16) -0.0003(13) 0.0012(13) 0.0006(13)
C12 0.0153(17) 0.0273(18) 0.0218(17) -0.0009(14) 0.0015(14) -0.0025(14)
C13 0.0164(17) 0.0245(17) 0.0195(17) -0.0011(13) 0.0015(13) -0.0015(14)
C26 0.0162(18) 0.0281(19) 0.032(2) -0.0063(15) 0.0021(15) 0.0022(15)
C6 0.0180(17) 0.0252(18) 0.0182(16) -0.0003(13) 0.0012(13) 0.0038(14)
C7 0.0189(18) 0.0277(18) 0.0228(17) -0.0043(14) 0.0051(14) 0.0050(15)
C2 0.0157(17) 0.0318(19) 0.0242(18) -0.0036(15) 0.0018(14) -0.0022(15)
C1 0.0113(16) 0.0298(19) 0.0202(17) -0.0054(14) 0.0009(13) 0.0003(14)
C19 0.0129(16) 0.0288(18) 0.0197(17) -0.0021(14) 0.0016(13) 0.0019(14)
C8 0.0156(17) 0.0296(19) 0.0266(18) -0.0020(15) 0.0050(14) 0.0006(15)
C18 0.0154(17) 0.0294(19) 0.0238(18) 0.0005(15) 0.0004(14) 0.0056(15)
C5 0.0186(17) 0.0230(17) 0.0185(16) 0.0007(13) 0.0023(13) 0.0013(14)
C43 0.023(2) 0.030(2) 0.034(2) -0.0082(16) 0.0022(16) 0.0070(16)
C9 0.0162(17) 0.0237(17) 0.0202(17) 0.0019(14) 0.0034(13) 0.0020(14)
C17 0.0171(17) 0.0238(18) 0.0258(18) 0.0007(14) 0.0028(14) 0.0018(14)
C39 0.0193(18) 0.0270(18) 0.0182(16) -0.0023(14) 0.0017(14) 0.0017(15)
C27 0.0197(18) 0.0220(17) 0.0279(18) -0.0011(14) 0.0092(15) -0.0015(14)
C38 0.0173(17) 0.0274(19) 0.0256(18) 0.0000(15) 0.0015(14) 0.0036(15)
C10 0.0173(17) 0.0241(18) 0.0192(16) 0.0016(14) 0.0003(13) 0.0025(14)
C33 0.0145(17) 0.0265(18) 0.0209(17) -0.0001(14) 0.0007(13) 0.0022(14)
C40 0.0197(18) 0.0267(18) 0.0266(18) 0.0005(15) 0.0040(14) 0.0006(15)
C24 0.0117(17) 0.039(2) 0.038(2) -0.0014(17) -0.0050(15) 0.0025(16)
C29 0.029(2) 0.035(2) 0.033(2) -0.0106(17) 0.0064(17) -0.0056(17)
C44 0.0205(18) 0.031(2) 0.0261(18) -0.0029(15) 0.0021(15) 0.0030(15)
C28 0.0206(19) 0.0279(19) 0.0298(19) -0.0015(15) 0.0031(15) 0.0013(15)
C37 0.025(2) 0.0246(19) 0.032(2) 0.0008(15) 0.0001(16) -0.0018(15)
C36 0.0170(18) 0.037(2) 0.031(2) 0.0020(16) 0.0013(15) -0.0054(16)
C21 0.0138(17) 0.0247(18) 0.0295(19) -0.0042(15) 0.0004(14) 0.0005(14)
C32 0.0188(18) 0.031(2) 0.0266(18) 0.0036(15) 0.0049(15) -0.0013(15)
C45 0.024(2) 0.043(2) 0.0239(19) -0.0062(17) -0.0010(16) 0.0110(18)
C42 0.034(2) 0.0258(19) 0.029(2) -0.0064(15) 0.0034(16) 0.0013(17)
C30 0.034(2) 0.028(2) 0.044(2) -0.0105(17) 0.0185(19) -0.0097(17)
C22 0.0185(18) 0.035(2) 0.0293(19) -0.0085(16) 0.0022(15) -0.0005(16)
C35 0.0144(18) 0.033(2) 0.041(2) 0.0053(17) 0.0010(16) 0.0047(15)
C34 0.0168(18) 0.0294(19) 0.035(2) 0.0032(16) 0.0020(15) 0.0013(15)
C20 0.0144(17) 0.0316(19) 0.0197(17) -0.0039(14) 0.0032(13) -0.0001(14)
C41 0.026(2) 0.029(2) 0.033(2) -0.0037(16) 0.0009(16) -0.0047(16)
C23 0.0135(18) 0.040(2) 0.043(2) -0.0032(18) 0.0023(16) 0.0060(16)
C31 0.023(2) 0.0207(18) 0.054(3) 0.0089(17) 0.0165(18) 0.0064(15)
C47 0.030(2) 0.057(3) 0.034(2) -0.008(2) -0.0009(18) 0.006(2)
F2 0.0337(15) 0.0429(15) 0.0333(15) -0.0044(13) -0.0022(13) -0.0045(13)
F3 0.0321(19) 0.056(2) 0.0325(18) 0.0143(16) -0.0009(15) 0.0007(16)
F1 0.0372(17) 0.0493(18) 0.0332(15) -0.0019(14) 0.0018(13) 0.0122(14)
F2' 0.022(4) 0.056(5) 0.035(4) 0.002(4) -0.017(3) -0.010(4)
F3' 0.036(5) 0.058(6) 0.021(4) -0.004(4) -0.007(3) 0.021(4)
F1' 0.030(4) 0.012(3) 0.027(4) 0.003(3) -0.014(3) 0.001(3)

loop_
_atom_type_symbol
_atom_type_description
_atom_type_scat_dispersion_real
_atom_type_scat_dispersion_imag
_atom_type_scat_source
C C 0.0033 0.0016 'International Tables Vol C Tables 4.2.6.8 and 6.1.1.4'
H H 0.0000 0.0000 'International Tables Vol C Tables 4.2.6.8 and 6.1.1.4'
Cl Cl 0.1484 0.1585 'International Tables Vol C Tables 4.2.6.8 and 6.1.1.4'
Cu Cu 0.3201 1.2651 'International Tables Vol C Tables 4.2.6.8 and 6.1.1.4'
F F 0.0171 0.0103 'International Tables Vol C Tables 4.2.6.8 and 6.1.1.4'
N N 0.0061 0.0033 'International Tables Vol C Tables 4.2.6.8 and 6.1.1.4'
O O 0.0106 0.0060 'International Tables Vol C Tables 4.2.6.8 and 6.1.1.4'

loop_
_geom_angle_atom_site_label_1
_geom_angle_atom_site_label_2
_geom_angle_atom_site_label_3
_geom_angle
_geom_angle_site_symmetry_1
_geom_angle_site_symmetry_3
_geom_angle_publ_flag
N4 Cu01 N3 89.87(11) . . ?
N1 Cu01 N3 172.73(12) . . ?
N1 Cu01 N4 90.31(11) . . ?
N1 Cu01 N2 90.45(11) . . ?
N2 Cu01 N3 90.07(11) . . ?
N2 Cu01 N4 174.44(11) . . ?
C14 N3 Cu01 123.3(2) . . ?
C11 N3 Cu01 124.5(2) . . ?
C11 N3 C14 107.6(3) . . ?
C16 N4 Cu01 124.6(2) . . ?
C19 N4 Cu01 124.6(2) . . ?
C19 N4 C16 106.1(3) . . ?
C4 N1 Cu01 126.0(2) . . ?
C1 N1 Cu01 125.6(2) . . ?
C1 N1 C4 107.2(3) . . ?
C6 N2 Cu01 126.0(2) . . ?
C6 N2 C9 106.1(3) . . ?
C9 N2 Cu01 123.9(2) . . ?
O2 N5 C2 117.0(3) . . ?
O1 N5 O2 124.4(3) . . ?
O1 N5 C2 118.5(3) . . ?
N3 C14 C15 121.2(3) . . ?
N3 C14 C13 108.5(3) . . ?
C15 C14 C13 129.1(3) . . ?
C4 C3 H3 126.9 . . ?
C2 C3 H3 126.9 . . ?
C2 C3 C4 106.2(3) . . ?
N4 C16 C15 123.7(3) . . ?
N4 C16 C17 109.5(3) . . ?
C15 C16 C17 126.7(3) . . ?
N3 C11 C12 108.9(3) . . ?
N3 C11 C10 121.0(3) . . ?
C10 C11 C12 129.6(3) . . ?
C14 C15 C39 118.2(3) . . ?
C16 C15 C14 121.6(3) . . ?
C16 C15 C39 119.5(3) . . ?
F6 C46 C13 112.1(3) . . ?
F5 C46 F6 107.1(3) . . ?
F5 C46 C13 113.5(3) . . ?
F4 C46 F6 105.5(3) . . ?
F4 C46 F5 106.2(3) . . ?
F4 C46 C13 111.9(3) . . ?
C26 C25 H25 120.4 . . ?
C26 C25 C24 119.2(3) . . ?
C24 C25 H25 120.4 . . ?
N1 C4 C3 109.6(3) . . ?
N1 C4 C5 124.4(3) . . ?
C5 C4 C3 125.4(3) . . ?
C11 C12 C45 126.2(3) . . ?
C13 C12 C11 106.9(3) . . ?
C13 C12 C45 126.0(3) . . ?
C14 C13 C46 125.6(3) . . ?
C12 C13 C14 107.2(3) . . ?
C12 C13 C46 126.7(3) . . ?
C25 C26 H26 119.3 . . ?
C25 C26 C21 121.4(3) . . ?
C21 C26 H26 119.3 . . ?
N2 C6 C7 109.6(3) . . ?
N2 C6 C5 124.6(3) . . ?
C5 C6 C7 125.8(3) . . ?
C6 C7 H7 126.3 . . ?
C8 C7 C6 107.4(3) . . ?
C8 C7 H7 126.3 . . ?
C3 C2 N5 122.8(3) . . ?
C3 C2 C1 109.6(3) . . ?
C1 C2 N5 127.2(3) . . ?
N1 C1 C2 107.1(3) . . ?
N1 C1 C20 124.0(3) . . ?
C20 C1 C2 128.0(3) . . ?
N4 C19 C18 109.8(3) . . ?
N4 C19 C20 124.1(3) . . ?
C20 C19 C18 126.1(3) . . ?
C7 C8 H8 126.5 . . ?
C7 C8 C9 107.0(3) . . ?
C9 C8 H8 126.5 . . ?
C19 C18 H18 126.4 . . ?
C17 C18 C19 107.3(3) . . ?
C17 C18 H18 126.4 . . ?
C4 C5 C6 122.3(3) . . ?
C4 C5 C27 118.3(3) . . ?
C6 C5 C27 119.0(3) . . ?
C44 C43 H43 120.0 . . ?
C42 C43 H43 120.0 . . ?
C42 C43 C44 120.1(3) . . ?
N2 C9 C8 109.7(3) . . ?
N2 C9 C10 123.9(3) . . ?
C10 C9 C8 126.0(3) . . ?
C16 C17 H17 126.5 . . ?
C18 C17 C16 107.0(3) . . ?
C18 C17 H17 126.5 . . ?
C40 C39 C15 117.5(3) . . ?
C44 C39 C15 123.8(3) . . ?
C44 C39 C40 118.6(3) . . ?
C28 C27 C5 119.9(3) . . ?
C32 C27 C5 122.4(3) . . ?
C32 C27 C28 117.7(3) . . ?
C33 C38 H38 119.6 . . ?
C37 C38 H38 119.6 . . ?
C37 C38 C33 120.9(3) . . ?
C11 C10 C33 117.9(3) . . ?
C9 C10 C11 121.3(3) . . ?
C9 C10 C33 120.2(3) . . ?
C38 C33 C10 118.0(3) . . ?
C38 C33 C34 118.6(3) . . ?
C34 C33 C10 123.4(3) . . ?
C39 C40 H40 119.8 . . ?
C41 C40 C39 120.5(3) . . ?
C41 C40 H40 119.8 . . ?
C25 C24 H24 120.0 . . ?
C23 C24 C25 120.0(3) . . ?
C23 C24 H24 120.0 . . ?
C28 C29 H29 119.9 . . ?
C30 C29 H29 119.9 . . ?
C30 C29 C28 120.2(4) . . ?
C43 C44 H44 119.8 . . ?
C39 C44 C43 120.3(3) . . ?
C39 C44 H44 119.8 . . ?
C27 C28 H28 119.4 . . ?
C29 C28 C27 121.2(3) . . ?
C29 C28 H28 119.4 . . ?
C38 C37 H37 119.8 . . ?
C36 C37 C38 120.3(3) . . ?
C36 C37 H37 119.8 . . ?
C37 C36 H36 120.3 . . ?
C37 C36 C35 119.5(3) . . ?
C35 C36 H36 120.3 . . ?
C26 C21 C20 119.1(3) . . ?
C22 C21 C26 118.7(3) . . ?
C22 C21 C20 122.1(3) . . ?
C27 C32 H32 119.7 . . ?
C27 C32 C31 120.6(3) . . ?
C31 C32 H32 119.7 . . ?
F2 C45 C12 113.6(3) . . ?
F2 C45 F3 104.4(3) . . ?
F2 C45 F1 110.5(4) . . ?
F3 C45 C12 107.3(3) . . ?
F1 C45 C12 117.3(3) . . ?
F1 C45 F3 102.1(4) . . ?
F2' C45 C12 107.2(4) . . ?
F3' C45 C12 118.6(4) . . ?
F3' C45 F2' 99.7(6) . . ?
F3' C45 F1' 114.6(6) . . ?
F1' C45 C12 112.8(4) . . ?
F1' C45 F2' 101.2(6) . . ?
C43 C42 H42 119.6 . . ?
C41 C42 C43 120.8(4) . . ?
C41 C42 H42 119.6 . . ?
C29 C30 H30 120.4 . . ?
C31 C30 C29 119.3(4) . . ?
C31 C30 H30 120.4 . . ?
C21 C22 H22 120.3 . . ?
C21 C22 C23 119.5(3) . . ?
C23 C22 H22 120.3 . . ?
C36 C35 H35 119.8 . . ?
C34 C35 C36 120.4(3) . . ?
C34 C35 H35 119.8 . . ?
C33 C34 H34 119.9 . . ?
C35 C34 C33 120.3(3) . . ?
C35 C34 H34 119.9 . . ?
C1 C20 C19 122.1(3) . . ?
C1 C20 C21 118.9(3) . . ?
C19 C20 C21 118.7(3) . . ?
C40 C41 H41 120.2 . . ?
C42 C41 C40 119.6(4) . . ?
C42 C41 H41 120.2 . . ?
C24 C23 C22 121.1(4) . . ?
C24 C23 H23 119.4 . . ?
C22 C23 H23 119.4 . . ?
C32 C31 H31 119.5 . . ?
C30 C31 C32 121.0(3) . . ?
C30 C31 H31 119.5 . . ?
Cl2 C47 Cl1 110.8(2) . . ?
Cl2 C47 H47 109.1 . . ?
Cl3 C47 Cl2 110.3(2) . . ?
Cl3 C47 Cl1 108.6(3) . . ?
Cl3 C47 H47 109.1 . . ?
Cl1 C47 H47 109.1 . . ?

loop_
_geom_bond_atom_site_label_1
_geom_bond_atom_site_label_2
_geom_bond_distance
_geom_bond_site_symmetry_2
_geom_bond_publ_flag
Cu01 N3 1.989(3) . ?
Cu01 N4 1.985(3) . ?
Cu01 N1 1.972(3) . ?
Cu01 N2 1.980(3) . ?
Cl2 C47 1.763(5) . ?
Cl3 C47 1.760(4) . ?
Cl1 C47 1.765(5) . ?
F6 C46 1.337(4) . ?
F5 C46 1.328(4) . ?
F4 C46 1.327(4) . ?
N3 C14 1.373(4) . ?
N3 C11 1.372(4) . ?
N4 C16 1.377(4) . ?
N4 C19 1.371(4) . ?
O2 N5 1.231(4) . ?
O1 N5 1.227(4) . ?
N1 C4 1.382(4) . ?
N1 C1 1.379(4) . ?
N2 C6 1.372(4) . ?
N2 C9 1.383(4) . ?
N5 C2 1.449(5) . ?
C14 C15 1.419(5) . ?
C14 C13 1.437(5) . ?
C3 H3 0.9500 . ?
C3 C4 1.433(5) . ?
C3 C2 1.339(5) . ?
C16 C15 1.396(5) . ?
C16 C17 1.442(5) . ?
C11 C12 1.435(5) . ?
C11 C10 1.424(5) . ?
C15 C39 1.484(5) . ?
C46 C13 1.511(5) . ?
C25 H25 0.9500 . ?
C25 C26 1.384(5) . ?
C25 C24 1.384(5) . ?
C4 C5 1.402(5) . ?
C12 C13 1.372(5) . ?
C12 C45 1.500(5) . ?
C26 H26 0.9500 . ?
C26 C21 1.391(5) . ?
C6 C7 1.442(5) . ?
C6 C5 1.404(5) . ?
C7 H7 0.9500 . ?
C7 C8 1.348(5) . ?
C2 C1 1.444(5) . ?
C1 C20 1.399(5) . ?
C19 C18 1.439(5) . ?
C19 C20 1.403(5) . ?
C8 H8 0.9500 . ?
C8 C9 1.436(5) . ?
C18 H18 0.9500 . ?
C18 C17 1.346(5) . ?
C5 C27 1.489(5) . ?
C43 H43 0.9500 . ?
C43 C44 1.392(5) . ?
C43 C42 1.371(6) . ?
C9 C10 1.400(5) . ?
C17 H17 0.9500 . ?
C39 C40 1.401(5) . ?
C39 C44 1.384(5) . ?
C27 C28 1.407(5) . ?
C27 C32 1.378(5) . ?
C38 H38 0.9500 . ?
C38 C33 1.395(5) . ?
C38 C37 1.387(5) . ?
C10 C33 1.487(5) . ?
C33 C34 1.399(5) . ?
C40 H40 0.9500 . ?
C40 C41 1.392(5) . ?
C24 H24 0.9500 . ?
C24 C23 1.365(6) . ?
C29 H29 0.9500 . ?
C29 C28 1.386(5) . ?
C29 C30 1.382(6) . ?
C44 H44 0.9500 . ?
C28 H28 0.9500 . ?
C37 H37 0.9500 . ?
C37 C36 1.377(5) . ?
C36 H36 0.9500 . ?
C36 C35 1.398(5) . ?
C21 C22 1.388(5) . ?
C21 C20 1.491(5) . ?
C32 H32 0.9500 . ?
C32 C31 1.404(5) . ?
C45 F2 1.288(5) . ?
C45 F3 1.418(5) . ?
C45 F1 1.295(5) . ?
C45 F2' 1.449(8) . ?
C45 F3' 1.282(8) . ?
C45 F1' 1.314(7) . ?
C42 H42 0.9500 . ?
C42 C41 1.368(5) . ?
C30 H30 0.9500 . ?
C30 C31 1.366(6) . ?
C22 H22 0.9500 . ?
C22 C23 1.397(5) . ?
C35 H35 0.9500 . ?
C35 C34 1.385(5) . ?
C34 H34 0.9500 . ?
C41 H41 0.9500 . ?
C23 H23 0.9500 . ?
C31 H31 0.9500 . ?
C47 H47 1.0000 . ?

loop_
_geom_torsion_atom_site_label_1
_geom_torsion_atom_site_label_2
_geom_torsion_atom_site_label_3
_geom_torsion_atom_site_label_4
_geom_torsion
_geom_torsion_site_symmetry_1
_geom_torsion_site_symmetry_2
_geom_torsion_site_symmetry_3
_geom_torsion_site_symmetry_4
_geom_torsion_publ_flag
Cu01 N3 C14 C15 43.8(4) . . . . ?
Cu01 N3 C14 C13 -147.4(2) . . . . ?
Cu01 N3 C11 C12 148.0(2) . . . . ?
Cu01 N3 C11 C10 -39.2(4) . . . . ?
Cu01 N4 C16 C15 32.2(4) . . . . ?
Cu01 N4 C16 C17 -151.4(2) . . . . ?
Cu01 N4 C19 C18 152.1(2) . . . . ?
Cu01 N4 C19 C20 -31.5(5) . . . . ?
Cu01 N1 C4 C3 -163.0(2) . . . . ?
Cu01 N1 C4 C5 24.8(5) . . . . ?
Cu01 N1 C1 C2 162.8(2) . . . . ?
Cu01 N1 C1 C20 -27.6(5) . . . . ?
Cu01 N2 C6 C7 -154.4(2) . . . . ?
Cu01 N2 C6 C5 25.0(5) . . . . ?
Cu01 N2 C9 C8 153.6(2) . . . . ?
Cu01 N2 C9 C10 -33.2(4) . . . . ?
F6 C46 C13 C14 -9.5(5) . . . . ?
F6 C46 C13 C12 161.1(3) . . . . ?
F5 C46 C13 C14 112.0(4) . . . . ?
F5 C46 C13 C12 -77.4(5) . . . . ?
F4 C46 C13 C14 -127.8(4) . . . . ?
F4 C46 C13 C12 42.7(5) . . . . ?
N3 C14 C15 C16 -28.7(5) . . . . ?
N3 C14 C15 C39 141.3(3) . . . . ?
N3 C14 C13 C46 165.2(3) . . . . ?
N3 C14 C13 C12 -6.9(4) . . . . ?
N3 C11 C12 C13 4.3(4) . . . . ?
N3 C11 C12 C45 -164.9(3) . . . . ?
N3 C11 C10 C9 32.4(5) . . . . ?
N3 C11 C10 C33 -138.4(3) . . . . ?
N4 C16 C15 C14 -11.2(5) . . . . ?
N4 C16 C15 C39 179.0(3) . . . . ?
N4 C16 C17 C18 -4.0(4) . . . . ?
N4 C19 C18 C17 2.1(4) . . . . ?
N4 C19 C20 C1 10.9(5) . . . . ?
N4 C19 C20 C21 -175.6(3) . . . . ?
O2 N5 C2 C3 41.4(5) . . . . ?
O2 N5 C2 C1 -146.8(4) . . . . ?
O1 N5 C2 C3 -136.1(4) . . . . ?
O1 N5 C2 C1 35.8(5) . . . . ?
N1 C4 C5 C6 -12.5(5) . . . . ?
N1 C4 C5 C27 160.5(3) . . . . ?
N1 C1 C20 C19 20.1(5) . . . . ?
N1 C1 C20 C21 -153.4(3) . . . . ?
N2 C6 C7 C8 -0.9(4) . . . . ?
N2 C6 C5 C4 -13.5(5) . . . . ?
N2 C6 C5 C27 173.6(3) . . . . ?
N2 C9 C10 C11 5.6(5) . . . . ?
N2 C9 C10 C33 176.1(3) . . . . ?
N5 C2 C1 N1 -168.9(3) . . . . ?
N5 C2 C1 C20 22.0(6) . . . . ?
C14 N3 C11 C12 -8.6(4) . . . . ?
C14 N3 C11 C10 164.2(3) . . . . ?
C14 C15 C39 C40 -42.9(4) . . . . ?
C14 C15 C39 C44 140.3(3) . . . . ?
C3 C4 C5 C6 176.4(3) . . . . ?
C3 C4 C5 C27 -10.6(5) . . . . ?
C3 C2 C1 N1 3.8(4) . . . . ?
C3 C2 C1 C20 -165.3(3) . . . . ?
C16 N4 C19 C18 -4.5(4) . . . . ?
C16 N4 C19 C20 171.9(3) . . . . ?
C16 C15 C39 C40 127.3(3) . . . . ?
C16 C15 C39 C44 -49.6(5) . . . . ?
C11 N3 C14 C15 -159.3(3) . . . . ?
C11 N3 C14 C13 9.5(4) . . . . ?
C11 C12 C13 C14 1.5(4) . . . . ?
C11 C12 C13 C46 -170.4(3) . . . . ?
C11 C12 C45 F2 -150.3(4) . . . . ?
C11 C12 C45 F3 94.8(4) . . . . ?
C11 C12 C45 F1 -19.3(6) . . . . ?
C11 C12 C45 F2' -91.8(5) . . . . ?
C11 C12 C45 F3' 156.6(6) . . . . ?
C11 C12 C45 F1' 18.7(7) . . . . ?
C11 C10 C33 C38 46.0(4) . . . . ?
C11 C10 C33 C34 -134.4(4) . . . . ?
C15 C14 C13 C46 -27.2(6) . . . . ?
C15 C14 C13 C12 160.8(3) . . . . ?
C15 C16 C17 C18 172.2(3) . . . . ?
C15 C39 C40 C41 -176.2(3) . . . . ?
C15 C39 C44 C43 173.8(3) . . . . ?
C25 C26 C21 C22 0.2(6) . . . . ?
C25 C26 C21 C20 178.6(3) . . . . ?
C25 C24 C23 C22 -0.1(6) . . . . ?
C4 N1 C1 C2 -5.4(4) . . . . ?
C4 N1 C1 C20 164.3(3) . . . . ?
C4 C3 C2 N5 172.4(3) . . . . ?
C4 C3 C2 C1 -0.7(4) . . . . ?
C4 C5 C27 C28 -45.6(5) . . . . ?
C4 C5 C27 C32 136.8(4) . . . . ?
C12 C11 C10 C9 -156.5(4) . . . . ?
C12 C11 C10 C33 32.8(5) . . . . ?
C13 C14 C15 C16 165.1(3) . . . . ?
C13 C14 C15 C39 -25.0(5) . . . . ?
C13 C12 C45 F2 42.5(6) . . . . ?
C13 C12 C45 F3 -72.4(5) . . . . ?
C13 C12 C45 F1 173.4(4) . . . . ?
C13 C12 C45 F2' 100.9(5) . . . . ?
C13 C12 C45 F3' -10.7(8) . . . . ?
C13 C12 C45 F1' -148.6(6) . . . . ?
C26 C25 C24 C23 0.0(6) . . . . ?
C26 C21 C22 C23 -0.2(6) . . . . ?
C26 C21 C20 C1 54.3(5) . . . . ?
C26 C21 C20 C19 -119.4(4) . . . . ?
C6 N2 C9 C8 -4.9(4) . . . . ?
C6 N2 C9 C10 168.3(3) . . . . ?
C6 C7 C8 C9 -2.1(4) . . . . ?
C6 C5 C27 C28 127.7(4) . . . . ?
C6 C5 C27 C32 -49.9(5) . . . . ?
C7 C6 C5 C4 165.8(3) . . . . ?
C7 C6 C5 C27 -7.2(5) . . . . ?
C7 C8 C9 N2 4.4(4) . . . . ?
C7 C8 C9 C10 -168.6(3) . . . . ?
C2 C3 C4 N1 -2.7(4) . . . . ?
C2 C3 C4 C5 169.4(3) . . . . ?
C2 C1 C20 C19 -172.4(3) . . . . ?
C2 C1 C20 C21 14.1(5) . . . . ?
C1 N1 C4 C3 5.1(4) . . . . ?
C1 N1 C4 C5 -167.1(3) . . . . ?
C19 N4 C16 C15 -171.2(3) . . . . ?
C19 N4 C16 C17 5.3(4) . . . . ?
C19 C18 C17 C16 1.1(4) . . . . ?
C8 C9 C10 C11 177.5(3) . . . . ?
C8 C9 C10 C33 -11.9(5) . . . . ?
C18 C19 C20 C1 -173.2(3) . . . . ?
C18 C19 C20 C21 0.3(5) . . . . ?
C5 C6 C7 C8 179.8(3) . . . . ?
C5 C27 C28 C29 -177.6(3) . . . . ?
C5 C27 C32 C31 178.7(3) . . . . ?
C43 C42 C41 C40 -1.9(6) . . . . ?
C9 N2 C6 C7 3.6(4) . . . . ?
C9 N2 C6 C5 -177.1(3) . . . . ?
C9 C10 C33 C38 -124.9(4) . . . . ?
C9 C10 C33 C34 54.7(5) . . . . ?
C17 C16 C15 C14 173.0(3) . . . . ?
C17 C16 C15 C39 3.2(5) . . . . ?
C39 C40 C41 C42 1.6(5) . . . . ?
C27 C32 C31 C30 -2.7(6) . . . . ?
C38 C33 C34 C35 -0.1(5) . . . . ?
C38 C37 C36 C35 0.3(6) . . . . ?
C10 C11 C12 C13 -167.6(4) . . . . ?
C10 C11 C12 C45 23.1(6) . . . . ?
C10 C33 C34 C35 -179.6(3) . . . . ?
C33 C38 C37 C36 -0.6(6) . . . . ?
C40 C39 C44 C43 -3.0(5) . . . . ?
C24 C25 C26 C21 -0.1(6) . . . . ?
C29 C30 C31 C32 2.9(6) . . . . ?
C44 C43 C42 C41 -0.3(6) . . . . ?
C44 C39 C40 C41 0.8(5) . . . . ?
C28 C27 C32 C31 1.1(5) . . . . ?
C28 C29 C30 C31 -1.6(6) . . . . ?
C37 C38 C33 C10 -179.9(3) . . . . ?
C37 C38 C33 C34 0.5(5) . . . . ?
C37 C36 C35 C34 0.1(6) . . . . ?
C36 C35 C34 C33 -0.2(6) . . . . ?
C21 C22 C23 C24 0.2(6) . . . . ?
C32 C27 C28 C29 0.2(5) . . . . ?
C45 C12 C13 C14 170.8(3) . . . . ?
C45 C12 C13 C46 -1.2(6) . . . . ?
C42 C43 C44 C39 2.8(6) . . . . ?
C30 C29 C28 C27 0.1(6) . . . . ?
C22 C21 C20 C1 -127.3(4) . . . . ?
C22 C21 C20 C19 59.0(5) . . . . ?
C20 C19 C18 C17 -174.2(3) . . . . ?
C20 C21 C22 C23 -178.6(4) . . . . ?
